data_4339600
loop_
_publ_author_name
'Lee, Chien-Ming'
'Chiou, Tzung-Wen'
'Chen, Hsin-Hung'
'Chiang, Chao-Yi'
'Kuo, Ting-Shen'
'Liaw, Wen-Feng'

_publ_section_title
;
 Mononuclear Ni(II)-thiolate complexes with pendant thiol and dinuclear
 Ni(III/II)-thiolate complexes with Ni...Ni interaction regulated by the
 oxidation levels of nickels and the coordinated ligands.
;
_journal_issue 21
_journal_name_full 'Inorganic chemistry'
_journal_page_first 8913
_journal_page_last 8923
_journal_paper_doi 10.1021/ic700719h
_journal_volume 46
_journal_year 2007
_chemical_formula_sum 'C64 H69 Cl3 N Ni P3 S3 Si3'
_chemical_formula_weight 1290.62
_chemical_name_systematic
; 
 ? 
;
_space_group_IT_number 14
_symmetry_cell_setting monoclinic
_symmetry_space_group_name_Hall '-P 2ybc'
_symmetry_space_group_name_H-M 'P 1 21/c 1'
_atom_sites_solution_hydrogens geom
_atom_sites_solution_primary direct
_atom_sites_solution_secondary difmap
_audit_creation_method SHELXL-97
_cell_angle_alpha 90.00
_cell_angle_beta 100.6613(7)
_cell_angle_gamma 90.00
_cell_formula_units_Z 4
_cell_length_a 14.2634(2)
_cell_length_b 27.4320(4)
_cell_length_c 17.2752(2)
_cell_measurement_reflns_used all
_cell_measurement_temperature 150(1)
_cell_measurement_theta_max 27.50
_cell_measurement_theta_min 1.00
_cell_volume 6642.65(16)
_computing_cell_refinement DENZO-SMN
_computing_data_collection 'NONIUS COLLECT'
_computing_data_reduction DENZO-SMN
_computing_molecular_graphics 'Bruker SHELXTL'
_computing_publication_material 'Bruker SHELXTL'
_computing_structure_refinement 'SHELXL-97 (Sheldrick, 1997)'
_computing_structure_solution 'SHELXS-97 (Sheldrick, 1990)'
_diffrn_ambient_temperature 150(1)
_diffrn_measured_fraction_theta_full 1.000
_diffrn_measured_fraction_theta_max 1.000
_diffrn_measurement_device_type 'NONIUS KappaCCD'
_diffrn_measurement_method '\w scans'
_diffrn_radiation_monochromator graphite
_diffrn_radiation_source 'fine-focus sealed tube'
_diffrn_radiation_type MoK\a
_diffrn_radiation_wavelength 0.71073
_diffrn_reflns_av_R_equivalents 0.0779
_diffrn_reflns_av_sigmaI/netI 0.0945
_diffrn_reflns_limit_h_max 18
_diffrn_reflns_limit_h_min -18
_diffrn_reflns_limit_k_max 35
_diffrn_reflns_limit_k_min -35
_diffrn_reflns_limit_l_max 22
_diffrn_reflns_limit_l_min -22
_diffrn_reflns_number 70455
_diffrn_reflns_theta_full 27.50
_diffrn_reflns_theta_max 27.50
_diffrn_reflns_theta_min 1.41
_exptl_absorpt_coefficient_mu 0.672
_exptl_absorpt_correction_T_max 0.898
_exptl_absorpt_correction_T_min 0.729
_exptl_absorpt_correction_type multi-scan
_exptl_crystal_colour dark-brown
_exptl_crystal_density_diffrn 1.291
_exptl_crystal_density_method 'not measured'
_exptl_crystal_description plate
_exptl_crystal_F_000 2696
_exptl_crystal_size_max 0.50
_exptl_crystal_size_mid 0.50
_exptl_crystal_size_min 0.20
_refine_diff_density_max 2.184
_refine_diff_density_min -1.219
_refine_diff_density_rms 0.101
_refine_ls_extinction_coef 0.00101(19)
_refine_ls_extinction_expression Fc^*^=kFc[1+0.001xFc^2^\l^3^/sin(2\q)]^-1/4^
_refine_ls_extinction_method SHELXL
_refine_ls_goodness_of_fit_ref 1.020
_refine_ls_hydrogen_treatment mixed
_refine_ls_matrix_type full
_refine_ls_number_parameters 716
_refine_ls_number_reflns 15273
_refine_ls_number_restraints 2
_refine_ls_restrained_S_all 1.020
_refine_ls_R_factor_all 0.1179
_refine_ls_R_factor_gt 0.0562
_refine_ls_shift/su_max 0.009
_refine_ls_shift/su_mean 0.001
_refine_ls_structure_factor_coef Fsqd
_refine_ls_weighting_details 'calc w=1/[\s^2^(Fo^2^)+(0.0866P)^2^+0.0000P] where P=(Fo^2^+2Fc^2^)/3'
_refine_ls_weighting_scheme calc
_refine_ls_wR_factor_gt 0.1388
_refine_ls_wR_factor_ref 0.1626
_reflns_number_gt 8913
_reflns_number_total 15273
_reflns_threshold_expression >2sigma(I)
_cod_data_source_file ic700719h-file005.cif
_cod_data_source_block ic11351
_cod_depositor_comments
;
The following automatic conversions were performed:

'_symmetry_cell_setting' value 'Monoclinic' changed to 'monoclinic'
according to
/usr/data/users/saulius/automatic-downloads/retrospective/ACS/lib/dictionaries/cif_core.dic
dictionary named 'cif_core.dic' version 2.4.2 from 2011-04-26.

Automatic conversion script
Id: cif_fix_values 2281 2013-09-26 08:29:07Z andrius 
;
_cod_original_cell_volume 6642.65(15)
_cod_original_sg_symbol_H-M P2(1)/c
_cod_database_code 4339600

loop_
_symmetry_equiv_pos_as_xyz
'x, y, z'
'-x, y+1/2, -z+1/2'
'-x, -y, -z'
'x, -y-1/2, z-1/2'

loop_
_atom_site_label
_atom_site_type_symbol
_atom_site_fract_x
_atom_site_fract_y
_atom_site_fract_z
_atom_site_U_iso_or_equiv
_atom_site_adp_type
_atom_site_occupancy
_atom_site_symmetry_multiplicity
_atom_site_calc_flag
_atom_site_refinement_flags
Ni Ni 0.66161(3) 0.223398(16) 0.43660(3) 0.02855(14) Uani 1 1 d D
Cl1 Cl 0.62337(6) 0.18279(3) 0.53779(5) 0.0338(2) Uani 1 1 d .
S1 S 0.80880(7) 0.23278(3) 0.49230(5) 0.0293(2) Uani 1 1 d .
S2 S 0.51721(6) 0.24751(3) 0.39195(5) 0.0288(2) Uani 1 1 d .
S3 S 0.71326(7) 0.11999(3) 0.35799(6) 0.0351(2) Uani 1 1 d D
H3A H 0.706(2) 0.1553(7) 0.3929(18) 0.053 Uiso 1 1 d D
P1 P 0.69591(6) 0.24316(3) 0.32797(5) 0.0230(2) Uani 1 1 d .
Si1 Si 1.01770(8) 0.28659(4) 0.55240(7) 0.0370(3) Uani 1 1 d .
Si2 Si 0.33422(8) 0.32129(4) 0.31907(7) 0.0407(3) Uani 1 1 d .
Si3 Si 0.66348(7) 0.04422(3) 0.20833(6) 0.0310(3) Uani 1 1 d .
C1 C 0.8186(2) 0.26320(11) 0.3425(2) 0.0245(8) Uani 1 1 d .
C2 C 0.8658(2) 0.26116(11) 0.4218(2) 0.0241(8) Uani 1 1 d .
C3 C 0.9588(2) 0.28066(12) 0.4448(2) 0.0289(8) Uani 1 1 d .
C4 C 1.0027(3) 0.29783(13) 0.3846(2) 0.0327(9) Uani 1 1 d .
H4A H 1.0652 0.3109 0.3983 0.039 Uiso 1 1 calc R
C5 C 0.9598(3) 0.29693(13) 0.3052(2) 0.0340(9) Uani 1 1 d .
H5A H 0.9937 0.3078 0.2660 0.041 Uiso 1 1 calc R
C6 C 0.8673(3) 0.28002(12) 0.2845(2) 0.0299(8) Uani 1 1 d .
H6A H 0.8367 0.2798 0.2308 0.036 Uiso 1 1 calc R
C7 C 1.0426(3) 0.22656(15) 0.6021(2) 0.0481(11) Uani 1 1 d .
H7A H 1.0761 0.2055 0.5703 0.072 Uiso 1 1 calc R
H7B H 0.9824 0.2112 0.6081 0.072 Uiso 1 1 calc R
H7C H 1.0825 0.2314 0.6542 0.072 Uiso 1 1 calc R
C8 C 1.1342(3) 0.31823(17) 0.5562(3) 0.0630(14) Uani 1 1 d .
H8A H 1.1734 0.2997 0.5255 0.095 Uiso 1 1 calc R
H8B H 1.1675 0.3205 0.6110 0.095 Uiso 1 1 calc R
H8C H 1.1230 0.3511 0.5341 0.095 Uiso 1 1 calc R
C9 C 0.9434(3) 0.32572(18) 0.6060(3) 0.0677(15) Uani 1 1 d .
H9A H 0.9731 0.3274 0.6618 0.102 Uiso 1 1 calc R
H9B H 0.8794 0.3117 0.6009 0.102 Uiso 1 1 calc R
H9C H 0.9388 0.3586 0.5834 0.102 Uiso 1 1 calc R
C10 C 0.6150(2) 0.29211(11) 0.28909(19) 0.0233(8) Uani 1 1 d .
C11 C 0.5284(2) 0.29020(12) 0.31715(19) 0.0240(8) Uani 1 1 d .
C12 C 0.4540(2) 0.32295(12) 0.2883(2) 0.0282(8) Uani 1 1 d .
C13 C 0.4743(3) 0.35844(13) 0.2358(2) 0.0330(9) Uani 1 1 d .
H13A H 0.4262 0.3815 0.2161 0.040 Uiso 1 1 calc R
C14 C 0.5606(3) 0.36175(12) 0.2110(2) 0.0312(9) Uani 1 1 d .
H14A H 0.5715 0.3872 0.1765 0.037 Uiso 1 1 calc R
C15 C 0.6310(3) 0.32781(12) 0.23661(19) 0.0253(8) Uani 1 1 d .
H15A H 0.6899 0.3290 0.2183 0.030 Uiso 1 1 calc R
C16 C 0.2760(3) 0.26039(16) 0.3008(3) 0.0614(14) Uani 1 1 d .
H16A H 0.2117 0.2618 0.3130 0.092 Uiso 1 1 calc R
H16B H 0.3138 0.2360 0.3343 0.092 Uiso 1 1 calc R
H16C H 0.2720 0.2514 0.2453 0.092 Uiso 1 1 calc R
C17 C 0.3478(4) 0.33948(17) 0.4246(3) 0.0633(14) Uani 1 1 d .
H17A H 0.3724 0.3729 0.4312 0.095 Uiso 1 1 calc R
H17B H 0.3925 0.3173 0.4572 0.095 Uiso 1 1 calc R
H17C H 0.2857 0.3378 0.4410 0.095 Uiso 1 1 calc R
C18 C 0.2543(3) 0.36717(16) 0.2601(3) 0.0598(13) Uani 1 1 d .
H18A H 0.2813 0.3998 0.2709 0.090 Uiso 1 1 calc R
H18B H 0.1911 0.3659 0.2746 0.090 Uiso 1 1 calc R
H18C H 0.2485 0.3599 0.2039 0.090 Uiso 1 1 calc R
C19 C 0.6806(2) 0.19724(12) 0.2492(2) 0.0246(8) Uani 1 1 d .
C20 C 0.6859(2) 0.14623(12) 0.26245(19) 0.0217(7) Uani 1 1 d .
C21 C 0.6702(2) 0.11284(12) 0.1994(2) 0.0266(8) Uani 1 1 d .
C22 C 0.6542(3) 0.13253(13) 0.1231(2) 0.0341(9) Uani 1 1 d .
H22A H 0.6449 0.1109 0.0794 0.041 Uiso 1 1 calc R
C23 C 0.6515(3) 0.18206(13) 0.1093(2) 0.0383(10) Uani 1 1 d .
H23A H 0.6421 0.1942 0.0569 0.046 Uiso 1 1 calc R
C24 C 0.6625(3) 0.21401(13) 0.1723(2) 0.0309(9) Uani 1 1 d .
H24A H 0.6576 0.2481 0.1626 0.037 Uiso 1 1 calc R
C25 C 0.7830(3) 0.01827(13) 0.2505(3) 0.0468(11) Uani 1 1 d .
H25A H 0.7796 -0.0174 0.2490 0.070 Uiso 1 1 calc R
H25B H 0.8022 0.0291 0.3052 0.070 Uiso 1 1 calc R
H25C H 0.8299 0.0295 0.2196 0.070 Uiso 1 1 calc R
C26 C 0.5717(3) 0.02449(14) 0.2654(2) 0.0442(11) Uani 1 1 d .
H26A H 0.5698 -0.0112 0.2671 0.066 Uiso 1 1 calc R
H26B H 0.5091 0.0369 0.2400 0.066 Uiso 1 1 calc R
H26C H 0.5878 0.0373 0.3192 0.066 Uiso 1 1 calc R
C27 C 0.6241(3) 0.01836(14) 0.1075(2) 0.0459(11) Uani 1 1 d .
H27A H 0.6235 -0.0173 0.1105 0.069 Uiso 1 1 calc R
H27B H 0.6684 0.0287 0.0735 0.069 Uiso 1 1 calc R
H27C H 0.5598 0.0302 0.0855 0.069 Uiso 1 1 calc R
P2 P 0.87542(6) 0.47108(3) 0.30067(5) 0.0244(2) Uani 1 1 d .
P3 P 0.78776(6) 0.55722(3) 0.21099(5) 0.0256(2) Uani 1 1 d .
N1 N 0.8405(2) 0.52511(9) 0.28155(17) 0.0270(7) Uani 1 1 d .
C28 C 0.9882(2) 0.47456(12) 0.3681(2) 0.0260(8) Uani 1 1 d .
C29 C 1.0181(3) 0.51870(13) 0.4020(2) 0.0319(9) Uani 1 1 d .
H29A H 0.9790 0.5468 0.3905 0.038 Uiso 1 1 calc R
C30 C 1.1053(3) 0.52210(16) 0.4528(2) 0.0411(10) Uani 1 1 d .
H30A H 1.1259 0.5525 0.4764 0.049 Uiso 1 1 calc R
C31 C 1.1628(3) 0.48083(17) 0.4694(2) 0.0458(11) Uani 1 1 d .
H31A H 1.2224 0.4831 0.5043 0.055 Uiso 1 1 calc R
C32 C 1.1336(3) 0.43746(16) 0.4357(2) 0.0430(10) Uani 1 1 d .
H32A H 1.1731 0.4095 0.4467 0.052 Uiso 1 1 calc R
C33 C 1.0456(3) 0.43381(14) 0.3847(2) 0.0362(9) Uani 1 1 d .
H33A H 1.0251 0.4033 0.3615 0.043 Uiso 1 1 calc R
C34 C 0.7896(2) 0.43925(12) 0.34654(19) 0.0235(8) Uani 1 1 d .
C35 C 0.8085(3) 0.39394(12) 0.3832(2) 0.0302(8) Uani 1 1 d .
H35A H 0.8683 0.3785 0.3839 0.036 Uiso 1 1 calc R
C36 C 0.7398(3) 0.37153(13) 0.4187(2) 0.0305(8) Uani 1 1 d .
H36A H 0.7537 0.3413 0.4452 0.037 Uiso 1 1 calc R
C37 C 0.6522(3) 0.39287(13) 0.4156(2) 0.0325(9) Uani 1 1 d .
H37A H 0.6051 0.3769 0.4387 0.039 Uiso 1 1 calc R
C38 C 0.6320(3) 0.43730(13) 0.3792(2) 0.0333(9) Uani 1 1 d .
H38A H 0.5714 0.4520 0.3777 0.040 Uiso 1 1 calc R
C39 C 0.7003(2) 0.46054(13) 0.3448(2) 0.0299(8) Uani 1 1 d .
H39A H 0.6862 0.4912 0.3198 0.036 Uiso 1 1 calc R
C40 C 0.8968(2) 0.43688(12) 0.2175(2) 0.0268(8) Uani 1 1 d .
C41 C 0.8260(3) 0.40697(12) 0.1754(2) 0.0314(9) Uani 1 1 d .
H41A H 0.7682 0.4019 0.1942 0.038 Uiso 1 1 calc R
C42 C 0.8396(3) 0.38456(13) 0.1064(2) 0.0407(10) Uani 1 1 d .
H42A H 0.7910 0.3644 0.0778 0.049 Uiso 1 1 calc R
C43 C 0.9229(3) 0.39144(15) 0.0794(2) 0.0460(11) Uani 1 1 d .
H43A H 0.9320 0.3759 0.0322 0.055 Uiso 1 1 calc R
C44 C 0.9944(3) 0.42104(16) 0.1204(3) 0.0513(12) Uani 1 1 d .
H44A H 1.0522 0.4257 0.1014 0.062 Uiso 1 1 calc R
C46 C 0.9808(3) 0.44366(14) 0.1891(2) 0.0405(10) Uani 1 1 d .
H46A H 1.0294 0.4640 0.2171 0.049 Uiso 1 1 calc R
C47 C 0.7289(2) 0.52311(12) 0.1269(2) 0.0278(8) Uani 1 1 d .
C48 C 0.6426(3) 0.50081(13) 0.1294(2) 0.0346(9) Uani 1 1 d .
H48A H 0.6123 0.5060 0.1732 0.042 Uiso 1 1 calc R
C49 C 0.6000(3) 0.47089(14) 0.0680(2) 0.0413(10) Uani 1 1 d .
H49A H 0.5408 0.4555 0.0702 0.050 Uiso 1 1 calc R
C50 C 0.6429(3) 0.46344(15) 0.0043(2) 0.0474(11) Uani 1 1 d .
H50A H 0.6136 0.4429 -0.0376 0.057 Uiso 1 1 calc R
C51 C 0.7285(3) 0.48566(16) 0.0011(3) 0.0515(12) Uani 1 1 d .
H51A H 0.7579 0.4805 -0.0433 0.062 Uiso 1 1 calc R
C52 C 0.7725(3) 0.51555(14) 0.0619(2) 0.0404(10) Uani 1 1 d .
H52A H 0.8317 0.5307 0.0593 0.048 Uiso 1 1 calc R
C53 C 0.8715(2) 0.59819(12) 0.1797(2) 0.0282(8) Uani 1 1 d .
C54 C 0.8425(3) 0.63916(15) 0.1352(3) 0.0531(13) Uani 1 1 d .
H54A H 0.7764 0.6465 0.1214 0.064 Uiso 1 1 calc R
C55 C 0.9083(3) 0.66969(16) 0.1104(3) 0.0602(14) Uani 1 1 d .
H55A H 0.8874 0.6979 0.0801 0.072 Uiso 1 1 calc R
C56 C 1.0040(3) 0.65914(14) 0.1296(3) 0.0470(11) Uani 1 1 d .
H56A H 1.0492 0.6793 0.1109 0.056 Uiso 1 1 calc R
C57 C 1.0332(3) 0.62007(16) 0.1750(3) 0.0645(15) Uani 1 1 d .
H57A H 1.0996 0.6136 0.1899 0.077 Uiso 1 1 calc R
C58 C 0.9675(3) 0.58894(15) 0.2007(3) 0.0557(13) Uani 1 1 d .
H58A H 0.9892 0.5615 0.2326 0.067 Uiso 1 1 calc R
C59 C 0.6983(2) 0.59238(12) 0.2458(2) 0.0287(8) Uani 1 1 d .
C60 C 0.6234(3) 0.61465(14) 0.1941(2) 0.0387(10) Uani 1 1 d .
H60A H 0.6173 0.6100 0.1389 0.046 Uiso 1 1 calc R
C61 C 0.5586(3) 0.64319(15) 0.2231(3) 0.0509(12) Uani 1 1 d .
H61A H 0.5077 0.6581 0.1879 0.061 Uiso 1 1 calc R
C62 C 0.5672(3) 0.65023(15) 0.3025(3) 0.0532(13) Uani 1 1 d .
H62A H 0.5225 0.6703 0.3220 0.064 Uiso 1 1 calc R
C63 C 0.6393(3) 0.62864(16) 0.3540(3) 0.0548(13) Uani 1 1 d .
H63A H 0.6444 0.6336 0.4090 0.066 Uiso 1 1 calc R
C64 C 0.7053(3) 0.59952(15) 0.3260(2) 0.0416(10) Uani 1 1 d .
H64A H 0.7553 0.5845 0.3620 0.050 Uiso 1 1 calc R
C65 C 0.3908(3) 0.31840(19) 0.0383(3) 0.0698(15) Uani 1 1 d .
H65A H 0.4046 0.3069 -0.0128 0.084 Uiso 1 1 calc R
H65B H 0.4487 0.3132 0.0789 0.084 Uiso 1 1 calc R
Cl2 Cl 0.29817(12) 0.28493(7) 0.06206(12) 0.1090(6) Uani 1 1 d .
Cl3 Cl 0.36348(11) 0.38132(6) 0.03149(8) 0.0830(4) Uani 1 1 d .

loop_
_atom_site_aniso_label
_atom_site_aniso_U_11
_atom_site_aniso_U_22
_atom_site_aniso_U_33
_atom_site_aniso_U_23
_atom_site_aniso_U_13
_atom_site_aniso_U_12
Ni 0.0278(3) 0.0335(3) 0.0245(3) 0.0065(2) 0.0053(2) 0.0013(2)
Cl1 0.0326(5) 0.0468(6) 0.0239(5) 0.0131(4) 0.0103(4) 0.0049(4)
S1 0.0328(5) 0.0297(5) 0.0244(5) 0.0021(4) 0.0028(4) -0.0047(4)
S2 0.0280(5) 0.0308(5) 0.0292(5) 0.0074(4) 0.0092(4) 0.0037(4)
S3 0.0499(6) 0.0295(5) 0.0256(5) 0.0006(4) 0.0062(4) -0.0003(4)
P1 0.0250(5) 0.0214(4) 0.0226(5) 0.0012(4) 0.0047(4) -0.0007(4)
Si1 0.0363(6) 0.0330(6) 0.0379(7) -0.0012(5) -0.0032(5) -0.0060(5)
Si2 0.0351(6) 0.0425(7) 0.0462(7) 0.0072(5) 0.0121(5) 0.0141(5)
Si3 0.0369(6) 0.0217(5) 0.0359(6) -0.0052(4) 0.0104(5) -0.0022(4)
C1 0.028(2) 0.0179(17) 0.028(2) -0.0013(14) 0.0049(16) -0.0013(15)
C2 0.0262(19) 0.0156(16) 0.031(2) -0.0028(14) 0.0066(16) 0.0024(14)
C3 0.028(2) 0.0196(18) 0.037(2) -0.0012(16) 0.0016(17) 0.0024(15)
C4 0.024(2) 0.0261(19) 0.047(3) -0.0022(17) 0.0046(18) -0.0021(16)
C5 0.033(2) 0.031(2) 0.041(2) -0.0015(17) 0.0160(18) 0.0002(17)
C6 0.037(2) 0.0276(19) 0.025(2) -0.0019(15) 0.0057(17) -0.0001(16)
C7 0.048(3) 0.053(3) 0.039(3) 0.011(2) -0.005(2) -0.009(2)
C8 0.055(3) 0.059(3) 0.065(3) 0.017(3) -0.016(2) -0.024(2)
C9 0.071(3) 0.071(3) 0.055(3) -0.034(3) -0.003(3) 0.001(3)
C10 0.030(2) 0.0191(17) 0.0187(18) -0.0039(14) -0.0016(15) -0.0019(15)
C11 0.031(2) 0.0240(18) 0.0172(18) -0.0022(14) 0.0043(15) -0.0042(15)
C12 0.033(2) 0.0227(18) 0.029(2) -0.0018(15) 0.0068(16) 0.0028(16)
C13 0.041(2) 0.027(2) 0.029(2) -0.0014(16) 0.0016(18) 0.0090(17)
C14 0.046(2) 0.0223(19) 0.025(2) 0.0022(15) 0.0046(17) -0.0020(17)
C15 0.033(2) 0.0233(18) 0.0196(19) -0.0029(14) 0.0050(15) -0.0049(15)
C16 0.036(3) 0.058(3) 0.089(4) 0.017(3) 0.009(2) 0.000(2)
C17 0.072(3) 0.073(3) 0.053(3) 0.008(3) 0.034(3) 0.030(3)
C18 0.046(3) 0.061(3) 0.072(4) 0.016(3) 0.012(2) 0.024(2)
C19 0.0260(19) 0.0229(18) 0.027(2) -0.0032(15) 0.0096(15) -0.0020(15)
C20 0.0190(18) 0.0239(17) 0.0233(19) -0.0022(14) 0.0069(14) -0.0027(14)
C21 0.029(2) 0.0260(19) 0.027(2) -0.0039(15) 0.0102(16) -0.0003(15)
C22 0.051(2) 0.029(2) 0.023(2) -0.0072(16) 0.0102(18) -0.0068(18)
C23 0.058(3) 0.035(2) 0.022(2) 0.0030(17) 0.0086(19) -0.0051(19)
C24 0.040(2) 0.0237(19) 0.029(2) 0.0002(15) 0.0071(17) -0.0036(16)
C25 0.044(3) 0.027(2) 0.067(3) -0.008(2) 0.007(2) 0.0037(19)
C26 0.060(3) 0.028(2) 0.047(3) -0.0034(19) 0.017(2) -0.011(2)
C27 0.057(3) 0.035(2) 0.049(3) -0.015(2) 0.017(2) -0.007(2)
P2 0.0263(5) 0.0191(4) 0.0275(5) -0.0004(4) 0.0042(4) -0.0014(4)
P3 0.0288(5) 0.0199(5) 0.0284(5) 0.0016(4) 0.0064(4) -0.0004(4)
N1 0.0331(17) 0.0178(14) 0.0294(17) -0.0001(12) 0.0043(13) 0.0003(13)
C28 0.0270(19) 0.0246(18) 0.027(2) 0.0028(15) 0.0053(15) -0.0058(15)
C29 0.034(2) 0.032(2) 0.030(2) -0.0033(16) 0.0068(17) -0.0048(17)
C30 0.043(2) 0.051(3) 0.030(2) -0.0115(19) 0.0069(19) -0.021(2)
C31 0.033(2) 0.074(3) 0.028(2) 0.008(2) 0.0013(18) -0.015(2)
C32 0.031(2) 0.048(3) 0.049(3) 0.016(2) 0.004(2) 0.0039(19)
C33 0.032(2) 0.032(2) 0.043(3) 0.0070(18) 0.0040(18) -0.0007(17)
C34 0.029(2) 0.0215(18) 0.0196(19) -0.0019(14) 0.0029(15) -0.0037(15)
C35 0.033(2) 0.0248(19) 0.034(2) -0.0040(16) 0.0092(17) -0.0016(16)
C36 0.041(2) 0.0242(19) 0.027(2) -0.0006(15) 0.0074(17) -0.0050(17)
C37 0.040(2) 0.034(2) 0.025(2) -0.0044(16) 0.0089(17) -0.0098(18)
C38 0.029(2) 0.038(2) 0.034(2) 0.0004(17) 0.0072(17) 0.0018(17)
C39 0.032(2) 0.0280(19) 0.029(2) 0.0046(16) 0.0030(16) 0.0004(16)
C40 0.029(2) 0.0185(17) 0.034(2) -0.0008(15) 0.0081(16) -0.0014(15)
C41 0.035(2) 0.0233(19) 0.036(2) 0.0020(16) 0.0074(17) -0.0029(16)
C42 0.054(3) 0.027(2) 0.040(3) -0.0101(18) 0.006(2) -0.0056(19)
C43 0.056(3) 0.041(2) 0.043(3) -0.017(2) 0.016(2) 0.000(2)
C44 0.043(3) 0.061(3) 0.056(3) -0.020(2) 0.027(2) -0.005(2)
C46 0.035(2) 0.041(2) 0.047(3) -0.0121(19) 0.0099(19) -0.0111(19)
C47 0.031(2) 0.0252(19) 0.025(2) 0.0031(15) 0.0018(16) 0.0000(16)
C48 0.039(2) 0.034(2) 0.029(2) 0.0015(17) 0.0031(17) -0.0029(18)
C49 0.041(2) 0.037(2) 0.041(3) 0.0027(19) -0.003(2) -0.0041(19)
C50 0.060(3) 0.040(2) 0.036(3) -0.0068(19) -0.007(2) -0.002(2)
C51 0.070(3) 0.050(3) 0.035(3) -0.010(2) 0.011(2) 0.005(2)
C52 0.046(3) 0.037(2) 0.040(2) -0.0004(19) 0.011(2) -0.0020(19)
C53 0.029(2) 0.0213(18) 0.035(2) -0.0007(15) 0.0071(17) -0.0034(15)
C54 0.032(2) 0.046(3) 0.079(4) 0.027(2) 0.003(2) -0.004(2)
C55 0.055(3) 0.045(3) 0.080(4) 0.031(3) 0.008(3) -0.008(2)
C56 0.048(3) 0.035(2) 0.062(3) 0.007(2) 0.021(2) -0.014(2)
C57 0.034(3) 0.051(3) 0.114(5) 0.028(3) 0.026(3) 0.001(2)
C58 0.041(3) 0.039(2) 0.092(4) 0.026(2) 0.025(3) 0.006(2)
C59 0.030(2) 0.0178(17) 0.039(2) -0.0001(16) 0.0076(17) -0.0030(15)
C60 0.035(2) 0.039(2) 0.043(3) 0.0177(19) 0.0097(19) 0.0076(18)
C61 0.032(2) 0.032(2) 0.090(4) 0.021(2) 0.016(2) 0.0091(19)
C62 0.038(3) 0.035(2) 0.091(4) -0.017(2) 0.023(3) -0.002(2)
C63 0.046(3) 0.057(3) 0.062(3) -0.033(2) 0.012(2) -0.004(2)
C64 0.035(2) 0.045(2) 0.044(3) -0.018(2) 0.0032(19) 0.0022(19)
C65 0.056(3) 0.088(4) 0.067(4) -0.020(3) 0.015(3) -0.011(3)
Cl2 0.0795(11) 0.1254(15) 0.1274(16) -0.0097(12) 0.0330(10) -0.0352(10)
Cl3 0.0961(11) 0.0918(11) 0.0533(9) 0.0021(7) -0.0064(7) 0.0072(9)

loop_
_atom_type_symbol
_atom_type_description
_atom_type_scat_dispersion_real
_atom_type_scat_dispersion_imag
_atom_type_scat_source
C C 0.0033 0.0016 'International Tables Vol C Tables 4.2.6.8 and 6.1.1.4'
H H 0.0000 0.0000 'International Tables Vol C Tables 4.2.6.8 and 6.1.1.4'
N N 0.0061 0.0033 'International Tables Vol C Tables 4.2.6.8 and 6.1.1.4'
Si Si 0.0817 0.0704 'International Tables Vol C Tables 4.2.6.8 and 6.1.1.4'
P P 0.1023 0.0942 'International Tables Vol C Tables 4.2.6.8 and 6.1.1.4'
S S 0.1246 0.1234 'International Tables Vol C Tables 4.2.6.8 and 6.1.1.4'
Cl Cl 0.1484 0.1585 'International Tables Vol C Tables 4.2.6.8 and 6.1.1.4'
Ni Ni 0.3393 1.1124 'International Tables Vol C Tables 4.2.6.8 and 6.1.1.4'

loop_
_geom_angle_atom_site_label_1
_geom_angle_atom_site_label_2
_geom_angle_atom_site_label_3
_geom_angle
P1 Ni H3A 77.1(10)
P1 Ni S1 89.97(4)
H3A Ni S1 86.2(8)
P1 Ni S2 88.07(4)
H3A Ni S2 117.6(8)
S1 Ni S2 154.94(4)
P1 Ni Cl1 164.77(4)
H3A Ni Cl1 88.4(10)
S1 Ni Cl1 93.96(4)
S2 Ni Cl1 94.45(4)
C2 S1 Ni 106.22(12)
C11 S2 Ni 104.69(12)
H3A S3 C20 96.9(17)
C1 P1 C10 111.05(15)
C1 P1 C19 106.92(15)
C10 P1 C19 104.64(15)
C1 P1 Ni 109.54(12)
C10 P1 Ni 106.54(12)
C19 P1 Ni 118.04(11)
C7 Si1 C8 107.6(2)
C7 Si1 C9 110.9(2)
C8 Si1 C9 107.4(2)
C7 Si1 C3 112.83(17)
C8 Si1 C3 107.71(19)
C9 Si1 C3 110.20(19)
C16 Si2 C17 111.6(2)
C16 Si2 C18 107.7(2)
C17 Si2 C18 107.2(2)
C16 Si2 C12 111.86(19)
C17 Si2 C12 109.5(2)
C18 Si2 C12 108.90(19)
C26 Si3 C25 111.3(2)
C26 Si3 C27 105.33(19)
C25 Si3 C27 108.34(19)
C26 Si3 C21 112.60(16)
C25 Si3 C21 110.77(17)
C27 Si3 C21 108.22(17)
C6 C1 C2 119.9(3)
C6 C1 P1 126.7(3)
C2 C1 P1 113.5(3)
C1 C2 C3 120.7(3)
C1 C2 S1 119.3(3)
C3 C2 S1 120.0(3)
C4 C3 C2 116.4(3)
C4 C3 Si1 121.6(3)
C2 C3 Si1 121.9(3)
C3 C4 C5 123.6(3)
C6 C5 C4 119.0(3)
C5 C6 C1 120.2(3)
C15 C10 C11 120.9(3)
C15 C10 P1 126.5(3)
C11 C10 P1 112.5(2)
C12 C11 C10 120.3(3)
C12 C11 S2 121.1(3)
C10 C11 S2 118.6(3)
C13 C12 C11 116.2(3)
C13 C12 Si2 120.6(3)
C11 C12 Si2 123.2(3)
C14 C13 C12 123.5(3)
C13 C14 C15 119.7(3)
C14 C15 C10 119.2(3)
C24 C19 C20 118.5(3)
C24 C19 P1 117.3(3)
C20 C19 P1 124.2(3)
C21 C20 C19 121.4(3)
C21 C20 S3 115.5(2)
C19 C20 S3 123.1(2)
C22 C21 C20 116.8(3)
C22 C21 Si3 117.2(3)
C20 C21 Si3 125.9(3)
C23 C22 C21 122.5(3)
C22 C23 C24 119.5(3)
C19 C24 C23 121.2(3)
N1 P2 C40 114.73(16)
N1 P2 C34 109.46(15)
C40 P2 C34 109.26(15)
N1 P2 C28 107.11(15)
C40 P2 C28 106.36(16)
C34 P2 C28 109.79(16)
N1 P3 C59 108.01(16)
N1 P3 C53 109.49(16)
C59 P3 C53 108.61(15)
N1 P3 C47 114.71(15)
C59 P3 C47 107.22(17)
C53 P3 C47 108.63(16)
P3 N1 P2 140.6(2)
C29 C28 C33 119.8(3)
C29 C28 P2 119.3(3)
C33 C28 P2 120.9(3)
C28 C29 C30 119.9(4)
C29 C30 C31 119.9(4)
C32 C31 C30 120.1(4)
C31 C32 C33 120.1(4)
C28 C33 C32 120.1(4)
C39 C34 C35 118.7(3)
C39 C34 P2 118.6(3)
C35 C34 P2 122.7(3)
C36 C35 C34 120.0(3)
C37 C36 C35 120.3(3)
C36 C37 C38 120.5(3)
C37 C38 C39 119.9(3)
C38 C39 C34 120.6(3)
C46 C40 C41 118.9(3)
C46 C40 P2 120.0(3)
C41 C40 P2 120.8(3)
C42 C41 C40 120.3(4)
C43 C42 C41 120.0(4)
C42 C43 C44 120.6(4)
C46 C44 C43 119.5(4)
C44 C46 C40 120.6(4)
C48 C47 C52 119.4(3)
C48 C47 P3 119.4(3)
C52 C47 P3 121.0(3)
C47 C48 C49 120.3(4)
C50 C49 C48 120.2(4)
C49 C50 C51 119.9(4)
C50 C51 C52 120.8(4)
C51 C52 C47 119.4(4)
C58 C53 C54 118.6(3)
C58 C53 P3 119.4(3)
C54 C53 P3 122.0(3)
C53 C54 C55 120.9(4)
C56 C55 C54 119.9(4)
C57 C56 C55 119.6(4)
C56 C57 C58 121.1(4)
C53 C58 C57 119.8(4)
C64 C59 C60 118.8(3)
C64 C59 P3 119.2(3)
C60 C59 P3 121.9(3)
C61 C60 C59 120.1(4)
C62 C61 C60 120.3(4)
C63 C62 C61 120.6(4)
C62 C63 C64 120.1(4)
C59 C64 C63 120.1(4)
Cl2 C65 Cl3 111.5(3)

loop_
_geom_bond_atom_site_label_1
_geom_bond_atom_site_label_2
_geom_bond_distance
Ni P1 2.0962(10)
Ni H3A 2.154(8)
Ni S1 2.1570(10)
Ni S2 2.1649(10)
Ni Cl1 2.2243(9)
S1 C2 1.765(3)
S2 C11 1.773(3)
S3 H3A 1.156(8)
S3 C20 1.777(3)
P1 C1 1.808(3)
P1 C10 1.817(3)
P1 C19 1.837(3)
Si1 C7 1.861(4)
Si1 C8 1.865(4)
Si1 C9 1.869(5)
Si1 C3 1.900(4)
Si2 C16 1.866(5)
Si2 C17 1.866(5)
Si2 C18 1.869(4)
Si2 C12 1.882(4)
Si3 C26 1.859(4)
Si3 C25 1.866(4)
Si3 C27 1.869(4)
Si3 C21 1.893(3)
C1 C6 1.399(5)
C1 C2 1.411(5)
C2 C3 1.418(5)
C3 C4 1.392(5)
C4 C5 1.394(5)
C5 C6 1.381(5)
C10 C15 1.382(4)
C10 C11 1.409(5)
C11 C12 1.409(5)
C12 C13 1.397(5)
C13 C14 1.378(5)
C14 C15 1.381(5)
C19 C24 1.384(5)
C19 C20 1.418(4)
C20 C21 1.409(4)
C21 C22 1.403(5)
C22 C23 1.379(5)
C23 C24 1.384(5)
P2 N1 1.579(3)
P2 C40 1.789(4)
P2 C34 1.802(3)
P2 C28 1.806(4)
P3 N1 1.577(3)
P3 C59 1.790(4)
P3 C53 1.794(3)
P3 C47 1.800(4)
C28 C29 1.378(5)
C28 C33 1.384(5)
C29 C30 1.387(5)
C30 C31 1.396(6)
C31 C32 1.356(6)
C32 C33 1.397(5)
C34 C39 1.396(5)
C34 C35 1.399(5)
C35 C36 1.391(5)
C36 C37 1.372(5)
C37 C38 1.377(5)
C38 C39 1.387(5)
C40 C46 1.388(5)
C40 C41 1.397(5)
C41 C42 1.387(5)
C42 C43 1.367(5)
C43 C44 1.391(6)
C44 C46 1.385(5)
C47 C48 1.382(5)
C47 C52 1.396(5)
C48 C49 1.389(5)
C49 C50 1.370(6)
C50 C51 1.375(6)
C51 C52 1.388(6)
C53 C58 1.374(5)
C53 C54 1.381(5)
C54 C55 1.385(5)
C55 C56 1.373(6)
C56 C57 1.349(6)
C57 C58 1.400(5)
C59 C64 1.386(5)
C59 C60 1.399(5)
C60 C61 1.374(5)
C61 C62 1.368(6)
C62 C63 1.365(6)
C63 C64 1.387(5)
C65 Cl2 1.720(5)
C65 Cl3 1.769(5)
